data_8106852
loop_
_publ_author_name
'Qiao, Wen-Tao'
'Zhao, Dan'
'Ma, Fa-Xue'

_publ_section_title
;
 Crystal structure of
 poly[octaaqua-tris(benzene-1,2,4,5-tetracarboxylato)tetralanthanum(III)]
 hexahydrate, C30H34La4O38
;
_journal_issue 1
_journal_name_full 'Zeitschrift f\"ur Kristallographie - New Crystal Structures'
_journal_page_first 289
_journal_page_last 291
_journal_paper_doi 10.1515/ncrs-2015-0125
_journal_volume 231
_journal_year 2016
_chemical_formula_sum 'C30 H34 La4 O38'
_chemical_formula_weight 1558.21
_space_group_crystal_system triclinic
_space_group_IT_number 2
_space_group_name_Hall '-P 1'
_space_group_name_H-M_alt 'P -1'
_atom_sites_solution_hydrogens mixed
_cell_angle_alpha 86.2390(10)
_cell_angle_beta 84.0140(10)
_cell_angle_gamma 81.3670(10)
_cell_formula_units_Z 1
_cell_length_a 9.24050(10)
_cell_length_b 10.69520(10)
_cell_length_c 10.83070(10)
_cell_measurement_reflns_used 338
_cell_measurement_temperature 296(2)
_cell_measurement_theta_max 24.67
_cell_measurement_theta_min 2.91
_cell_volume 1051.131(18)
_computing_cell_refinement 'SAINT (Bruker, 2013)'
_computing_data_collection 'SMART APEX II (Bruker, 2013)'
_computing_data_reduction 'SAINT (Bruker, 2013)'
_computing_molecular_graphics 'SHELXTL (Sheldrick, 2013)'
_computing_publication_material 'SHELXTL (Sheldrick, 2013)'
_computing_structure_refinement 'SHELXL (Sheldrick, 2013)'
_computing_structure_solution 'SHELXS (Sheldrick, 2013)'
_diffrn_ambient_temperature 296(2)
_diffrn_measured_fraction_theta_full 1.000
_diffrn_measured_fraction_theta_max 0.996
_diffrn_measurement_device_type 'Bruker APEX-II CCD'
_diffrn_measurement_method '\w scans'
_diffrn_radiation_type MoK\a
_diffrn_radiation_wavelength 0.71073
_diffrn_reflns_av_R_equivalents 0.0500
_diffrn_reflns_av_unetI/netI 0.0519
_diffrn_reflns_Laue_measured_fraction_full 1.000
_diffrn_reflns_Laue_measured_fraction_max 0.996
_diffrn_reflns_limit_h_max 12
_diffrn_reflns_limit_h_min -12
_diffrn_reflns_limit_k_max 14
_diffrn_reflns_limit_k_min -13
_diffrn_reflns_limit_l_max 14
_diffrn_reflns_limit_l_min -14
_diffrn_reflns_number 22001
_diffrn_reflns_point_group_measured_fraction_full 1.000
_diffrn_reflns_point_group_measured_fraction_max 0.996
_diffrn_reflns_theta_full 25.242
_diffrn_reflns_theta_max 28.297
_diffrn_reflns_theta_min 1.893
_exptl_absorpt_coefficient_mu 4.110
_exptl_absorpt_correction_T_max 0.892
_exptl_absorpt_correction_T_min 0.783
_exptl_absorpt_correction_type multi-scan
_exptl_absorpt_process_details '(SADABS; Sheldrick, 1996)'
_exptl_crystal_colour colorless
_exptl_crystal_density_diffrn 2.462
_exptl_crystal_description prism
_exptl_crystal_F_000 746
_exptl_crystal_size_max 0.200
_exptl_crystal_size_mid 0.050
_exptl_crystal_size_min 0.030
_refine_diff_density_max 0.897
_refine_diff_density_min -1.133
_refine_diff_density_rms 0.182
_refine_ls_extinction_coef .
_refine_ls_extinction_method none
_refine_ls_goodness_of_fit_ref 1.022
_refine_ls_hydrogen_treatment constr
_refine_ls_matrix_type full
_refine_ls_number_parameters 325
_refine_ls_number_reflns 5208
_refine_ls_number_restraints 12
_refine_ls_restrained_S_all 1.028
_refine_ls_R_factor_all 0.0487
_refine_ls_R_factor_gt 0.0329
_refine_ls_shift/su_max 0.001
_refine_ls_shift/su_mean 0.000
_refine_ls_structure_factor_coef Fsqd
_refine_ls_weighting_details 'w=1/[\s^2^(Fo^2^)+(0.0284P)^2^+1.9434P] where P=(Fo^2^+2Fc^2^)/3'
_refine_ls_weighting_scheme calc
_refine_ls_wR_factor_gt 0.0659
_refine_ls_wR_factor_ref 0.0720
_reflns_Friedel_coverage 0.000
_reflns_Friedel_fraction_full .
_reflns_Friedel_fraction_max .
_reflns_number_gt 4122
_reflns_number_total 5208
_reflns_threshold_expression 'I > 2\s(I)'
_cod_data_source_file suppl_ncrs-2015-0125_suppl.cif
_cod_data_source_block a
_cod_database_code 8106852
_shelx_space_group_comment
;
The symmetry employed for this shelxl refinement is uniquely defined
by the following loop, which should always be used as a source of
symmetry information in preference to the above space-group names.
They are only intended as comments.
;
_shelx_estimated_absorpt_t_min 0.494
_shelx_estimated_absorpt_t_max 0.821
_shelxl_version_number 2013-4
_publcif_info_exptl_table_max_cols 4
_publcif_info_exptl_table_use_headnotes n

loop_
_space_group_symop_operation_xyz
'x, y, z'
'-x, -y, -z'

loop_
_atom_site_label
_atom_site_type_symbol
_atom_site_fract_x
_atom_site_fract_y
_atom_site_fract_z
_atom_site_U_iso_or_equiv
_atom_site_adp_type
_atom_site_occupancy
_atom_site_site_symmetry_order
_atom_site_calc_flag
_atom_site_refinement_flags_posn
_atom_site_refinement_flags_adp
_atom_site_refinement_flags_occupancy
_atom_site_disorder_assembly
_atom_site_disorder_group
La1 La 0.52199(3) -0.32292(2) 0.68603(2) 0.01084(7) Uani 1 1 d . . . . .
La2 La 0.53072(3) -0.76016(2) 0.71951(2) 0.01214(8) Uani 1 1 d . . . . .
C1 C 0.7558(5) -0.3848(4) 0.8638(4) 0.0166(10) Uani 1 1 d . . . . .
C2 C 0.8802(4) -0.4406(4) 0.9383(4) 0.0117(9) Uani 1 1 d . . . . .
C3 C 1.0229(5) -0.4444(4) 0.8824(4) 0.0150(10) Uani 1 1 d . . . . .
H3 H 1.0388 -0.4064 0.8034 0.018 Uiso 1 1 calc R U . . .
C4 C 1.1425(4) -0.5041(4) 0.9425(4) 0.0121(9) Uani 1 1 d . . . . .
C5 C 1.2905(5) -0.5110(5) 0.8658(4) 0.0155(10) Uani 1 1 d . . . . .
C6 C 0.7819(5) -0.6209(4) 0.6513(4) 0.0126(9) Uani 1 1 d . . . . .
C7 C 0.8973(5) -0.5603(4) 0.5733(4) 0.0135(9) Uani 1 1 d . . . . .
C8 C 1.0429(5) -0.5827(4) 0.5985(4) 0.0134(9) Uani 1 1 d . . . . .
H8 H 1.0712 -0.6388 0.6638 0.016 Uiso 1 1 calc R U . . .
C9 C 1.1467(4) -0.5215(4) 0.5265(4) 0.0127(9) Uani 1 1 d . . . . .
C10 C 1.3026(5) -0.5327(4) 0.5596(4) 0.0121(9) Uani 1 1 d . . . . .
C11 C 0.7358(4) -0.8492(4) 0.4215(4) 0.0134(9) Uani 1 1 d . . . . .
C12 C 0.8717(5) -0.9274(4) 0.4650(4) 0.0130(9) Uani 1 1 d . . . . .
C13 C 1.0070(5) -0.9084(4) 0.4047(4) 0.0167(10) Uani 1 1 d . . . . .
H13 H 1.0116 -0.8461 0.3410 0.020 Uiso 1 1 calc R U . . .
C14 C 1.1366(5) -0.9814(4) 0.4381(4) 0.0120(9) Uani 1 1 d . . . . .
C15 C 1.2812(4) -0.9534(4) 0.3700(4) 0.0123(9) Uani 1 1 d . . . . .
H18A H 0.1116 -0.8796 0.8632 0.018 Uiso 1 1 d R U . . .
H18B H -0.0484 -0.8378 0.7665 0.018 Uiso 1 1 d R U . . .
H16A H 0.5610 -0.0787 0.8152 0.015 Uiso 1 1 d R U . . .
H16B H 0.3772 -0.1039 0.8426 0.015 Uiso 1 1 d R U . . .
H14A H 0.3367 -0.8457 0.9191 0.015 Uiso 1 1 d R U . . .
H14B H 0.4576 -0.8761 1.0002 0.015 Uiso 1 1 d R U . . .
H15A H 0.2366 -0.8842 0.7190 0.015 Uiso 1 1 d R U . . .
H15B H 0.3273 -0.8732 0.5812 0.015 Uiso 1 1 d R U . . .
H13A H 0.6943 -0.7360 0.9312 0.015 Uiso 1 1 d R U . . .
H13B H 0.5489 -0.6480 0.9739 0.015 Uiso 1 1 d R U . . .
H19A H 0.8410 -0.8636 0.1306 0.015 Uiso 1 1 d R U . . .
H19B H 0.8787 -0.9230 0.0039 0.015 Uiso 1 1 d R U . . .
H17A H 0.2055 -0.9495 1.1245 0.049 Uiso 1 1 d R U . . .
H17B H 0.1363 -0.8520 1.0303 0.037 Uiso 1 1 d R U . . .
O1 O 0.7807(4) -0.3222(4) 0.7646(3) 0.0280(9) Uani 1 1 d . . . . .
O2 O 0.6281(3) -0.4090(3) 0.9007(3) 0.0242(8) Uani 1 1 d . . . . .
O3 O 1.3350(4) -0.6147(3) 0.8172(3) 0.0289(9) Uani 1 1 d . . . . .
O4 O 1.3474(4) -0.4123(3) 0.8482(3) 0.0244(8) Uani 1 1 d . . . . .
O5 O 0.6533(3) -0.5565(3) 0.6695(3) 0.0147(7) Uani 1 1 d . . . . .
O6 O 0.8078(3) -0.7324(3) 0.6927(3) 0.0200(7) Uani 1 1 d . . . . .
O7 O 1.3418(3) -0.4387(3) 0.5976(3) 0.0169(7) Uani 1 1 d . . . . .
O8 O 1.3831(3) -0.6409(3) 0.5453(3) 0.0152(7) Uani 1 1 d . . . . .
O9 O 0.6239(3) -0.8224(3) 0.4989(3) 0.0175(7) Uani 1 1 d . . . . .
O10 O 0.7358(3) -0.8131(3) 0.3100(3) 0.0211(8) Uani 1 1 d . . . . .
O11 O 1.3296(3) -1.0140(3) 0.2733(3) 0.0177(7) Uani 1 1 d . . . . .
O12 O 1.3410(3) -0.8695(3) 0.4092(3) 0.0199(7) Uani 1 1 d . . . . .
O13 O 0.6122(4) -0.6847(4) 0.9182(3) 0.0365(10) Uani 1 1 d . . . . .
O14 O 0.4301(4) -0.8752(4) 0.9180(3) 0.0322(9) Uani 1 1 d . . . . .
O15 O 0.3337(4) -0.8845(3) 0.6688(3) 0.0279(8) Uani 1 1 d . . . . .
O16 O 0.4802(4) -0.1419(3) 0.8407(3) 0.0244(8) Uani 1 1 d . . . . .
O17 O 0.1742(9) -0.9334(8) 1.0421(8) 0.127(3) Uani 1 1 d . U . . .
O18 O 0.0607(6) -0.8665(6) 0.7938(5) 0.0766(16) Uani 1 1 d . U . . .
O19 O 0.8490(8) -0.8348(6) 0.0494(6) 0.104(2) Uani 1 1 d . . . . .

loop_
_atom_site_aniso_label
_atom_site_aniso_U_11
_atom_site_aniso_U_22
_atom_site_aniso_U_33
_atom_site_aniso_U_23
_atom_site_aniso_U_13
_atom_site_aniso_U_12
La1 0.00909(12) 0.01237(14) 0.01087(15) 0.00005(10) -0.00156(10) -0.00084(9)
La2 0.01112(13) 0.01226(14) 0.01265(15) 0.00004(10) 0.00025(10) -0.00167(10)
C1 0.016(2) 0.018(2) 0.015(3) 0.0022(19) -0.0048(19) -0.0005(18)
C2 0.0100(19) 0.012(2) 0.013(2) 0.0006(17) -0.0025(17) 0.0000(16)
C3 0.011(2) 0.021(2) 0.012(2) 0.0037(19) -0.0015(17) -0.0005(18)
C4 0.0083(19) 0.014(2) 0.013(2) -0.0024(18) -0.0009(17) 0.0011(16)
C5 0.009(2) 0.026(3) 0.009(2) 0.0038(19) -0.0034(17) 0.0028(18)
C6 0.012(2) 0.015(2) 0.011(2) 0.0010(18) -0.0017(17) -0.0028(17)
C7 0.011(2) 0.016(2) 0.014(2) -0.0046(18) -0.0014(17) -0.0022(17)
C8 0.014(2) 0.013(2) 0.013(2) 0.0007(18) -0.0030(18) -0.0021(17)
C9 0.0077(19) 0.014(2) 0.017(2) -0.0051(18) -0.0038(17) 0.0007(16)
C10 0.011(2) 0.016(2) 0.009(2) 0.0025(18) -0.0002(17) -0.0010(17)
C11 0.0084(19) 0.014(2) 0.018(3) 0.0011(18) -0.0012(18) -0.0026(17)
C12 0.011(2) 0.012(2) 0.015(2) -0.0012(18) -0.0001(17) 0.0016(17)
C13 0.019(2) 0.015(2) 0.015(3) 0.0042(19) -0.0022(19) 0.0005(18)
C14 0.012(2) 0.016(2) 0.008(2) -0.0046(17) -0.0024(17) 0.0005(17)
C15 0.011(2) 0.015(2) 0.010(2) 0.0035(18) -0.0033(17) 0.0017(17)
O1 0.0173(17) 0.042(2) 0.023(2) 0.0166(17) -0.0060(15) -0.0041(16)
O2 0.0111(16) 0.038(2) 0.023(2) 0.0079(16) -0.0040(14) -0.0041(15)
O3 0.031(2) 0.025(2) 0.024(2) -0.0005(16) 0.0067(16) 0.0091(16)
O4 0.0192(17) 0.039(2) 0.0169(19) 0.0036(16) -0.0001(14) -0.0154(16)
O5 0.0105(14) 0.0167(17) 0.0166(18) 0.0002(13) -0.0006(13) -0.0012(12)
O6 0.0135(15) 0.0170(17) 0.028(2) 0.0064(15) -0.0009(14) -0.0006(13)
O7 0.0178(16) 0.0190(18) 0.0150(18) -0.0022(14) -0.0033(13) -0.0044(13)
O8 0.0158(16) 0.0142(16) 0.0142(17) -0.0033(13) -0.0019(13) 0.0038(13)
O9 0.0119(15) 0.0201(18) 0.0189(19) -0.0019(14) 0.0006(13) 0.0021(13)
O10 0.0200(17) 0.0255(19) 0.0140(18) 0.0015(14) -0.0010(14) 0.0072(14)
O11 0.0173(16) 0.0160(17) 0.0185(19) -0.0022(14) 0.0034(13) -0.0016(13)
O12 0.0216(17) 0.0201(18) 0.0206(19) 0.0005(14) -0.0022(14) -0.0117(14)
O13 0.030(2) 0.064(3) 0.019(2) -0.0113(19) 0.0023(16) -0.017(2)
O14 0.046(2) 0.030(2) 0.020(2) -0.0006(16) 0.0026(17) -0.0053(18)
O15 0.031(2) 0.034(2) 0.023(2) 0.0006(16) -0.0076(16) -0.0160(17)
O16 0.0242(18) 0.0239(19) 0.025(2) -0.0068(16) 0.0060(15) -0.0070(15)
O17 0.126(3) 0.132(3) 0.125(3) -0.0018(19) -0.0164(19) -0.0223(19)
O18 0.069(2) 0.082(2) 0.076(2) 0.0039(17) -0.0118(17) -0.0048(17)
O19 0.139(6) 0.087(5) 0.071(5) -0.016(4) 0.018(4) 0.023(4)

loop_
_atom_type_symbol
_atom_type_description
_atom_type_scat_dispersion_real
_atom_type_scat_dispersion_imag
_atom_type_scat_source
C C 0.0033 0.0016 'International Tables Vol C Tables 4.2.6.8 and 6.1.1.4'
O O 0.0106 0.0060 'International Tables Vol C Tables 4.2.6.8 and 6.1.1.4'
H H 0.0000 0.0000 'International Tables Vol C Tables 4.2.6.8 and 6.1.1.4'
La La -0.2871 2.4523 'International Tables Vol C Tables 4.2.6.8 and 6.1.1.4'

loop_
_geom_angle_atom_site_label_1
_geom_angle_atom_site_label_2
_geom_angle_atom_site_label_3
_geom_angle
_geom_angle_site_symmetry_1
_geom_angle_site_symmetry_3
O4 La1 O7 66.59(11) 1_455 1_455
O4 La1 O10 69.82(11) 1_455 2_646
O7 La1 O10 69.02(11) 1_455 2_646
O4 La1 O8 137.34(11) 1_455 2_746
O7 La1 O8 72.86(10) 1_455 2_746
O10 La1 O8 107.62(10) 2_646 2_746
O4 La1 O16 80.57(11) 1_455 .
O7 La1 O16 130.83(10) 1_455 .
O10 La1 O16 65.69(11) 2_646 .
O8 La1 O16 139.10(10) 2_746 .
O4 La1 O5 85.42(11) 1_455 .
O7 La1 O5 74.83(10) 1_455 .
O10 La1 O5 141.94(10) 2_646 .
O8 La1 O5 71.48(9) 2_746 .
O16 La1 O5 139.61(10) . .
O4 La1 O1 112.16(11) 1_455 .
O7 La1 O1 149.95(11) 1_455 .
O10 La1 O1 140.45(11) 2_646 .
O8 La1 O1 96.29(10) 2_746 .
O16 La1 O1 75.54(11) . .
O5 La1 O1 75.15(11) . .
O4 La1 O12 150.19(11) 1_455 2_746
O7 La1 O12 131.00(10) 1_455 2_746
O10 La1 O12 92.94(10) 2_646 2_746
O8 La1 O12 70.14(10) 2_746 2_746
O16 La1 O12 70.04(10) . 2_746
O5 La1 O12 120.32(10) . 2_746
O1 La1 O12 65.77(10) . 2_746
O4 La1 O2 63.32(10) 1_455 .
O7 La1 O2 119.46(10) 1_455 .
O10 La1 O2 119.21(10) 2_646 .
O8 La1 O2 133.00(10) 2_746 .
O16 La1 O2 70.30(11) . .
O5 La1 O2 69.55(10) . .
O1 La1 O2 48.90(10) . .
O12 La1 O2 109.20(10) 2_746 .
O4 La1 O9 112.05(10) 1_455 2_646
O7 La1 O9 67.81(10) 1_455 2_646
O10 La1 O9 48.02(9) 2_646 2_646
O8 La1 O9 61.29(9) 2_746 2_646
O16 La1 O9 94.31(10) . 2_646
O5 La1 O9 126.02(9) . 2_646
O1 La1 O9 132.03(10) . 2_646
O12 La1 O9 66.71(9) 2_746 2_646
O2 La1 O9 164.25(10) . 2_646
O4 La1 C1 88.07(12) 1_455 .
O7 La1 C1 136.76(11) 1_455 .
O10 La1 C1 135.75(12) 2_646 .
O8 La1 C1 114.22(11) 2_746 .
O16 La1 C1 73.35(12) . .
O5 La1 C1 68.47(11) . .
O1 La1 C1 24.32(11) . .
O12 La1 C1 88.19(11) 2_746 .
O2 La1 C1 24.76(11) . .
O9 La1 C1 154.74(11) 2_646 .
O4 La1 C11 90.15(11) 1_455 2_646
O7 La1 C11 65.44(11) 1_455 2_646
O10 La1 C11 23.54(11) 2_646 2_646
O8 La1 C11 84.67(11) 2_746 2_646
O16 La1 C11 79.75(12) . 2_646
O5 La1 C11 138.24(11) . 2_646
O1 La1 C11 142.95(12) . 2_646
O12 La1 C11 80.10(11) 2_746 2_646
O2 La1 C11 142.32(11) . 2_646
O9 La1 C11 24.50(10) 2_646 2_646
C1 La1 C11 152.97(12) . 2_646
O3 La2 O15 86.87(13) 1_455 .
O3 La2 O9 136.97(11) 1_455 .
O15 La2 O9 78.60(11) . .
O3 La2 O11 145.62(11) 1_455 2_736
O15 La2 O11 79.23(11) . 2_736
O9 La2 O11 70.77(10) . 2_736
O3 La2 O14 73.20(12) 1_455 .
O15 La2 O14 70.48(12) . .
O9 La2 O14 135.45(11) . .
O11 La2 O14 72.53(11) 2_736 .
O3 La2 O13 70.32(13) 1_455 .
O15 La2 O13 135.81(12) . .
O9 La2 O13 142.81(11) . .
O11 La2 O13 98.45(12) 2_736 .
O14 La2 O13 66.92(12) . .
O3 La2 O8 72.37(11) 1_455 1_455
O15 La2 O8 69.51(11) . 1_455
O9 La2 O8 64.60(9) . 1_455
O11 La2 O8 129.19(10) 2_736 1_455
O14 La2 O8 127.71(11) . 1_455
O13 La2 O8 131.88(12) . 1_455
O3 La2 O5 82.99(11) 1_455 .
O15 La2 O5 146.13(11) . .
O9 La2 O5 87.07(10) . .
O11 La2 O5 124.68(9) 2_736 .
O14 La2 O5 135.38(11) . .
O13 La2 O5 69.72(11) . .
O8 La2 O5 76.62(9) 1_455 .
O3 La2 O6 125.40(12) 1_455 .
O15 La2 O6 147.49(11) . .
O9 La2 O6 74.41(10) . .
O11 La2 O6 75.04(10) 2_736 .
O14 La2 O6 118.77(11) . .
O13 La2 O6 68.41(11) . .
O8 La2 O6 113.13(10) 1_455 .
O5 La2 O6 49.99(9) . .
O3 La2 C6 107.23(13) 1_455 .
O15 La2 C6 153.01(12) . .
O9 La2 C6 75.46(11) . .
O11 La2 C6 98.89(11) 2_736 .
O14 La2 C6 135.08(12) . .
O13 La2 C6 71.18(12) . .
O8 La2 C6 92.47(11) 1_455 .
O5 La2 C6 25.80(10) . .
O6 La2 C6 24.91(10) . .
O1 C1 O2 121.5(4) . .
O1 C1 C2 120.1(4) . .
O2 C1 C2 118.3(4) . .
O1 C1 La1 59.9(2) . .
O2 C1 La1 62.3(2) . .
C2 C1 La1 168.1(3) . .
C3 C2 C4 119.1(4) . 2_747
C3 C2 C1 118.2(4) . .
C4 C2 C1 122.6(4) 2_747 .
C2 C3 C4 121.2(4) . .
C2 C3 H3 119.4 . .
C4 C3 H3 119.4 . .
C3 C4 C2 119.8(4) . 2_747
C3 C4 C5 115.3(4) . .
C2 C4 C5 124.7(4) 2_747 .
O4 C5 O3 126.9(4) . .
O4 C5 C4 117.8(4) . .
O3 C5 C4 114.9(4) . .
O6 C6 O5 121.1(4) . .
O6 C6 C7 120.9(4) . .
O5 C6 C7 117.9(4) . .
O6 C6 La2 62.0(2) . .
O5 C6 La2 62.0(2) . .
C7 C6 La2 160.1(3) . .
C8 C7 C9 120.8(4) . 2_746
C8 C7 C6 121.5(4) . .
C9 C7 C6 117.7(4) 2_746 .
C7 C8 C9 120.1(4) . .
C7 C8 H8 120.0 . .
C9 C8 H8 120.0 . .
C8 C9 C7 119.1(4) . 2_746
C8 C9 C10 121.4(4) . .
C7 C9 C10 119.3(4) 2_746 .
O7 C10 O8 125.8(4) . .
O7 C10 C9 117.6(4) . .
O8 C10 C9 116.7(4) . .
O10 C11 O9 121.8(4) . .
O10 C11 C12 118.8(4) . .
O9 C11 C12 119.4(4) . .
O10 C11 La1 56.5(2) . 2_646
O9 C11 La1 65.4(2) . 2_646
C12 C11 La1 174.5(3) . 2_646
C13 C12 C14 120.1(4) . 2_736
C13 C12 C11 118.5(4) . .
C14 C12 C11 121.4(4) 2_736 .
C12 C13 C14 121.1(4) . .
C12 C13 H13 119.5 . .
C14 C13 H13 119.5 . .
C12 C14 C13 118.8(4) 2_736 .
C12 C14 C15 122.9(4) 2_736 .
C13 C14 C15 118.2(4) . .
O12 C15 O11 124.4(4) . .
O12 C15 C14 117.9(4) . .
O11 C15 C14 117.7(4) . .
C1 O1 La1 95.8(3) . .
C1 O2 La1 93.0(3) . .
C5 O3 La2 150.2(3) . 1_655
C5 O4 La1 136.7(3) . 1_655
C6 O5 La2 92.2(2) . .
C6 O5 La1 141.2(3) . .
La2 O5 La1 126.19(11) . .
C6 O6 La2 93.1(2) . .
C10 O7 La1 153.6(3) . 1_655
C10 O8 La2 122.9(3) . 1_655
C10 O8 La1 112.4(3) . 2_746
La2 O8 La1 119.31(11) 1_655 2_746
C11 O9 La2 146.1(3) . .
C11 O9 La1 90.1(3) . 2_646
La2 O9 La1 114.32(11) . 2_646
C11 O10 La1 99.9(3) . 2_646
C15 O11 La2 123.5(3) . 2_736
C15 O12 La1 137.5(3) . 2_746
La2 O13 H13A 104.6 . .
La2 O13 H13B 121.2 . .
H13A O13 H13B 127.0 . .
La2 O14 H14A 100.4 . .
La2 O14 H14B 129.2 . .
H14A O14 H14B 108.3 . .
La2 O15 H15A 123.9 . .
La2 O15 H15B 107.0 . .
H15A O15 H15B 114.1 . .
La1 O16 H16A 108.9 . .
La1 O16 H16B 107.7 . .
H16A O16 H16B 116.4 . .
H17A O17 H17B 110.5 . .
H18A O18 H18B 141.4 . .
H19A O19 H19B 100.6 . .

loop_
_geom_bond_atom_site_label_1
_geom_bond_atom_site_label_2
_geom_bond_distance
_geom_bond_site_symmetry_2
La1 O4 2.500(3) 1_455
La1 O7 2.516(3) 1_455
La1 O10 2.596(3) 2_646
La1 O8 2.601(3) 2_746
La1 O16 2.601(3) .
La1 O5 2.617(3) .
La1 O1 2.621(3) .
La1 O12 2.671(3) 2_746
La1 O2 2.672(3) .
La1 O9 2.787(3) 2_646
La1 C1 3.014(4) .
La1 C11 3.066(4) 2_646
La2 O3 2.405(3) 1_455
La2 O15 2.533(3) .
La2 O9 2.550(3) .
La2 O11 2.563(3) 2_736
La2 O14 2.565(4) .
La2 O13 2.569(4) .
La2 O8 2.597(3) 1_455
La2 O5 2.604(3) .
La2 O6 2.606(3) .
La2 C6 2.947(4) .
C1 O1 1.248(5) .
C1 O2 1.264(5) .
C1 C2 1.501(6) .
C2 C3 1.388(6) .
C2 C4 1.394(6) 2_747
C3 C4 1.392(6) .
C3 H3 0.9300 .
C4 C2 1.394(6) 2_747
C4 C5 1.518(6) .
C5 O4 1.244(6) .
C5 O3 1.253(6) .
C6 O6 1.243(5) .
C6 O5 1.284(5) .
C6 C7 1.490(6) .
C7 C8 1.383(6) .
C7 C9 1.400(6) 2_746
C8 C9 1.386(6) .
C8 H8 0.9300 .
C9 C7 1.400(6) 2_746
C9 C10 1.506(6) .
C10 O7 1.228(5) .
C10 O8 1.288(5) .
C11 O10 1.243(5) .
C11 O9 1.271(5) .
C11 C12 1.502(6) .
C11 La1 3.066(4) 2_646
C12 C13 1.386(6) .
C12 C14 1.390(6) 2_736
C13 C14 1.394(6) .
C13 H13 0.9300 .
C14 C12 1.390(6) 2_736
C14 C15 1.518(6) .
C15 O12 1.241(5) .
C15 O11 1.273(5) .
O3 La2 2.405(3) 1_655
O4 La1 2.500(3) 1_655
O7 La1 2.516(3) 1_655
O8 La2 2.597(3) 1_655
O8 La1 2.601(3) 2_746
O9 La1 2.787(3) 2_646
O10 La1 2.596(3) 2_646
O11 La2 2.563(3) 2_736
O12 La1 2.671(3) 2_746
O13 H13A 0.8845 .
O13 H13B 0.8652 .
O14 H14A 0.8728 .
O14 H14B 0.9501 .
O15 H15A 0.9995 .
O15 H15B 0.9551 .
O16 H16A 1.0837 .
O16 H16B 0.9754 .
O17 H17A 0.9633 .
O17 H17B 0.8948 .
O18 H18A 0.9200 .
O18 H18B 1.0747 .
O19 H19A 0.9125 .
O19 H19B 1.0781 .

loop_
_geom_hbond_atom_site_label_D
_geom_hbond_atom_site_label_H
_geom_hbond_atom_site_label_A
_geom_hbond_distance_DH
_geom_hbond_distance_HA
_geom_hbond_distance_DA
_geom_hbond_angle_DHA
_geom_hbond_site_symmetry_A
O18 H18A O17 0.92 2.10 2.992(10) 163.4 .
O18 H18B O6 1.07 1.82 2.835(6) 155.0 1_455
O16 H16A O11 1.08 1.70 2.748(4) 160.5 2_746
O16 H16B O10 0.98 2.33 2.819(5) 110.0 2_646
O16 H16B O19 0.98 2.44 3.188(8) 132.9 2_646
O14 H14A O17 0.87 2.18 2.730(9) 120.7 .
O14 H14B O16 0.95 1.90 2.848(5) 173.0 2_647
O15 H15A O18 1.00 1.73 2.722(7) 172.4 .
O15 H15B O12 0.96 1.85 2.799(5) 171.2 1_455
O13 H13A O19 0.88 2.13 2.946(8) 152.4 1_556
O13 H13B O2 0.87 2.06 2.909(5) 167.5 2_647
O13 H13B O4 0.87 2.40 2.877(5) 114.8 2_747
O19 H19A O10 0.91 2.14 2.918(7) 142.0 .
O19 H19B O17 1.08 1.80 2.775(11) 148.8 2_636
O17 H17A O11 0.96 2.10 3.029(9) 162.5 1_456
O18 H18A O17 0.92 2.10 2.992(10) 163.4 .
O18 H18B O6 1.07 1.82 2.835(6) 155.0 1_455
O16 H16A O11 1.08 1.70 2.748(4) 160.5 2_746
O16 H16B O19 0.98 2.44 3.188(8) 132.9 2_646
O14 H14A O17 0.87 2.18 2.730(9) 120.7 .
O14 H14B O16 0.95 1.90 2.848(5) 173.0 2_647
O15 H15A O18 1.00 1.73 2.722(7) 172.4 .
O15 H15B O12 0.96 1.85 2.799(5) 171.2 1_455
O13 H13A O19 0.88 2.13 2.946(8) 152.4 1_556
O13 H13B O2 0.87 2.06 2.909(5) 167.5 2_647
O13 H13B O4 0.87 2.40 2.877(5) 114.8 2_747
O19 H19A O10 0.91 2.14 2.918(7) 142.0 .
O19 H19B O17 1.08 1.80 2.775(11) 148.8 2_636
O17 H17A O11 0.96 2.10 3.029(9) 162.5 1_456
O18 H18A O17 0.92 2.10 2.992(10) 163.4 .
O18 H18B O6 1.07 1.82 2.835(6) 155.0 1_455
O16 H16A O11 1.08 1.70 2.748(4) 160.5 2_746
O16 H16B O19 0.98 2.44 3.188(8) 132.9 2_646
O14 H14A O17 0.87 2.18 2.730(9) 120.7 .
O14 H14B O16 0.95 1.90 2.848(5) 173.0 2_647
O15 H15A O18 1.00 1.73 2.722(7) 172.4 .
O15 H15B O12 0.96 1.85 2.799(5) 171.2 1_455
O13 H13A O19 0.88 2.13 2.946(8) 152.4 1_556
O13 H13B O2 0.87 2.06 2.909(5) 167.5 2_647
O13 H13B O4 0.87 2.40 2.877(5) 114.8 2_747
O19 H19A O10 0.91 2.14 2.918(7) 142.0 .
O19 H19B O17 1.08 1.80 2.775(11) 148.8 2_636
O17 H17A O11 0.96 2.10 3.029(9) 162.5 1_456
O18 H18A O17 0.92 2.10 2.992(10) 163.4 .
O18 H18B O6 1.07 1.82 2.835(6) 155.0 1_455
O16 H16A O11 1.08 1.70 2.748(4) 160.5 2_746
O16 H16B O19 0.98 2.44 3.188(8) 132.9 2_646
O14 H14A O17 0.87 2.18 2.730(9) 120.7 .
O14 H14B O16 0.95 1.90 2.848(5) 173.0 2_647
O15 H15A O18 1.00 1.73 2.722(7) 172.4 .
O15 H15B O12 0.96 1.85 2.799(5) 171.2 1_455
O13 H13A O19 0.88 2.13 2.946(8) 152.4 1_556
O13 H13B O2 0.87 2.06 2.909(5) 167.5 2_647
O13 H13B O4 0.87 2.40 2.877(5) 114.8 2_747
O19 H19A O10 0.91 2.14 2.918(7) 142.0 .
O19 H19B O17 1.08 1.80 2.775(11) 148.8 2_636
O17 H17A O11 0.96 2.10 3.029(9) 162.5 1_456
O18 H18A O17 0.92 2.10 2.992(10) 163.4 .
O18 H18B O6 1.07 1.82 2.835(6) 155.0 1_455
O16 H16A O11 1.08 1.70 2.748(4) 160.5 2_746
O16 H16B O19 0.98 2.44 3.188(8) 132.9 2_646
O14 H14A O17 0.87 2.18 2.730(9) 120.7 .
O14 H14B O16 0.95 1.90 2.848(5) 173.0 2_647
O15 H15A O18 1.00 1.73 2.722(7) 172.4 .
O15 H15B O12 0.96 1.85 2.799(5) 171.2 1_455
O13 H13A O19 0.88 2.13 2.946(8) 152.4 1_556
O13 H13B O2 0.87 2.06 2.909(5) 167.5 2_647
O13 H13B O4 0.87 2.40 2.877(5) 114.8 2_747
O19 H19A O10 0.91 2.14 2.918(7) 142.0 .
O19 H19B O17 1.08 1.80 2.775(11) 148.8 2_636
O17 H17A O11 0.96 2.10 3.029(9) 162.5 1_456
O18 H18A O17 0.92 2.10 2.992(10) 163.4 .
O18 H18B O6 1.07 1.82 2.835(6) 155.0 1_455
O16 H16A O11 1.08 1.70 2.748(4) 160.5 2_746
O16 H16B O19 0.98 2.44 3.188(8) 132.9 2_646
O14 H14A O17 0.87 2.18 2.730(9) 120.7 .
O14 H14B O16 0.95 1.90 2.848(5) 173.0 2_647
O15 H15A O18 1.00 1.73 2.722(7) 172.4 .
O15 H15B O12 0.96 1.85 2.799(5) 171.2 1_455
O13 H13A O19 0.88 2.13 2.946(8) 152.4 1_556
O13 H13B O2 0.87 2.06 2.909(5) 167.5 2_647
O13 H13B O4 0.87 2.40 2.877(5) 114.8 2_747
O19 H19A O10 0.91 2.14 2.918(7) 142.0 .
O19 H19B O17 1.08 1.80 2.775(11) 148.8 2_636
O17 H17A O11 0.96 2.10 3.029(9) 162.5 1_456
O18 H18A O17 0.92 2.10 2.992(10) 163.4 .
O18 H18B O6 1.07 1.82 2.835(6) 155.0 1_455
O16 H16A O11 1.08 1.70 2.748(4) 160.5 2_746
O16 H16B O19 0.98 2.44 3.188(8) 132.9 2_646
O14 H14A O17 0.87 2.18 2.730(9) 120.7 .
O14 H14B O16 0.95 1.90 2.848(5) 173.0 2_647
O15 H15A O18 1.00 1.73 2.722(7) 172.4 .
O15 H15B O12 0.96 1.85 2.799(5) 171.2 1_455
O13 H13A O19 0.88 2.13 2.946(8) 152.4 1_556
O13 H13B O2 0.87 2.06 2.909(5) 167.5 2_647
O13 H13B O4 0.87 2.40 2.877(5) 114.8 2_747
O19 H19A O10 0.91 2.14 2.918(7) 142.0 .
O19 H19B O17 1.08 1.80 2.775(11) 148.8 2_636
O17 H17A O11 0.96 2.10 3.029(9) 162.5 1_456

loop_
_publcif_info_datablock.id
_publcif_info_datablock.publ_exptl
_publcif_info_datablock.publ_geom
_publcif_info_datablock.structure
{eb3c48c0-7cc8-449d-92e2-f2c1a6f917bc} y y y

loop_
_publcif_info_exptl_table_extra_item
sin_theta_over_lambda_max

loop_
_publcif_info_tables.block_id
_publcif_info_tables.reference_item
{eb3c48c0-7cc8-449d-92e2-f2c1a6f917bc} '_publcif_info_datablock.publ_exptl'
{eb3c48c0-7cc8-449d-92e2-f2c1a6f917bc} '_geom_hbond_atom_site_label_D'
